data_4514343
loop_
_publ_author_name
'See, Jie Yang'
'Yang, Hui'
'Zhao, Yu'
'Wong, Ming Wah'
'Ke, Zhihai'
'Yeung, Ying-Yeung'

_publ_section_title
;
 Desymmetrizing Enantio- and Diastereoselective Selenoetherification
 through Supramolecular Catalysis
;
_journal_issue 2
_journal_name_full 'ACS Catalysis'
_journal_page_first 850
_journal_paper_doi 10.1021/acscatal.7b03510
_journal_volume 8
_journal_year 2018
_chemical_formula_sum 'C18 H18 F2 O4 Se'
_chemical_formula_weight 415.28
_space_group_crystal_system monoclinic
_space_group_IT_number 4
_space_group_name_Hall 'P 2yb'
_space_group_name_H-M_alt 'P 1 21 1'
_symmetry_space_group_name_Hall 'P 2yb'
_symmetry_space_group_name_H-M 'P 1 21 1'
_atom_sites_solution_hydrogens mixed
_audit_creation_method SHELXL-2014/7
_cell_angle_alpha 90
_cell_angle_beta 101.477(2)
_cell_angle_gamma 90
_cell_formula_units_Z 6
_cell_length_a 6.7417(5)
_cell_length_b 22.7327(16)
_cell_length_c 16.9277(11)
_cell_measurement_reflns_used 9984
_cell_measurement_temperature 100(2)
_cell_measurement_theta_max 30.58
_cell_measurement_theta_min 2.61
_cell_volume 2542.4(3)
_computing_cell_refinement 'Bruker SAINT'
_computing_data_collection 'Bruker APEX2'
_computing_data_reduction 'Bruker SAINT'
_computing_molecular_graphics 'Bruker SHELXTL'
_computing_publication_material 'Bruker SHELXTL'
_computing_structure_refinement 'SHELXL-2014/7 (Sheldrick, 2014)'
_computing_structure_solution 'SHELXS-97 (Sheldrick 2008)'
_diffrn_ambient_temperature 100(2)
_diffrn_measured_fraction_theta_full 0.998
_diffrn_measured_fraction_theta_max 0.998
_diffrn_measurement_device_type 'Bruker D8 venture'
_diffrn_measurement_method '\f and \w scans'
_diffrn_radiation_type MoK\a
_diffrn_radiation_wavelength 0.71073
_diffrn_reflns_av_R_equivalents 0.0290
_diffrn_reflns_av_unetI/netI 0.0356
_diffrn_reflns_Laue_measured_fraction_full 0.998
_diffrn_reflns_Laue_measured_fraction_max 0.998
_diffrn_reflns_limit_h_max 8
_diffrn_reflns_limit_h_min -8
_diffrn_reflns_limit_k_max 30
_diffrn_reflns_limit_k_min -30
_diffrn_reflns_limit_l_max 22
_diffrn_reflns_limit_l_min -22
_diffrn_reflns_number 65972
_diffrn_reflns_point_group_measured_fraction_full 0.997
_diffrn_reflns_point_group_measured_fraction_max 0.998
_diffrn_reflns_theta_full 25.242
_diffrn_reflns_theta_max 28.282
_diffrn_reflns_theta_min 2.172
_exptl_absorpt_coefficient_mu 2.256
_exptl_absorpt_correction_T_max 0.7461
_exptl_absorpt_correction_T_min 0.6424
_exptl_absorpt_correction_type multi-scan
_exptl_crystal_colour Colourless
_exptl_crystal_density_diffrn 1.627
_exptl_crystal_density_meas ?
_exptl_crystal_density_method 'Not Measured'
_exptl_crystal_description Block
_exptl_crystal_F_000 1260
_exptl_crystal_size_max 0.265
_exptl_crystal_size_mid 0.244
_exptl_crystal_size_min 0.168
_refine_diff_density_max 0.247
_refine_diff_density_min -0.689
_refine_diff_density_rms 0.059
_refine_ls_abs_structure_details
; 
 Flack x determined using 5506 quotients [(I+)-(I-)]/[(I+)+(I-)] 
 (Parsons, Flack and Wagner, Acta Cryst. B69 (2013) 249-259). 
;
_refine_ls_abs_structure_Flack 0.0079(19)
_refine_ls_extinction_method none
_refine_ls_goodness_of_fit_ref 1.055
_refine_ls_hydrogen_treatment mixed
_refine_ls_matrix_type full
_refine_ls_number_parameters 695
_refine_ls_number_reflns 12538
_refine_ls_number_restraints 333
_refine_ls_restrained_S_all 1.069
_refine_ls_R_factor_all 0.0260
_refine_ls_R_factor_gt 0.0228
_refine_ls_shift/su_max 0.001
_refine_ls_shift/su_mean 0.000
_refine_ls_structure_factor_coef Fsqd
_refine_ls_weighting_details 'w=1/[\s^2^(Fo^2^)+(0.0068P)^2^+0.7273P] where P=(Fo^2^+2Fc^2^)/3'
_refine_ls_weighting_scheme calc
_refine_ls_wR_factor_gt 0.0457
_refine_ls_wR_factor_ref 0.0478
_reflns_Friedel_coverage 0.951
_reflns_Friedel_fraction_full 0.996
_reflns_Friedel_fraction_max 0.997
_reflns_number_gt 11974
_reflns_number_total 12538
_reflns_threshold_expression 'I > 2\s(I)'
_cod_data_source_file cs7b03510_si_004.cif
_cod_data_source_block g400
_cod_depositor_comments
;
The following automatic conversions were performed:

'_exptl_absorpt_correction_type' value 'Multi-scan' changed to
'multi-scan' according to
/home/data/users/saulius/crontab/automatic-downloads/rss-feeds/ACS/lib/dictionaries/cif_core.dic
dictionary named 'cif_core.dic' version 2.4.2 from 2011-04-26.

'_exptl_crystal_density_meas' value 'Not Measured' was changed to '?'
- the value is perceived as not measured.

Automatic conversion script
Id: cif_fix_values 4973 2017-02-22 13:04:09Z antanas 

 Adding full bibliography for 4514341--4514343.cif.
;
_cod_database_code 4514343
_shelx_shelxl_version_number 2014/7
_shelx_space_group_comment
; 
The symmetry employed for this shelxl refinement is uniquely defined 
by the following loop, which should always be used as a source of 
symmetry information in preference to the above space-group names. 
They are only intended as comments. 
;

loop_
_space_group_symop_operation_xyz
'x, y, z'
'-x, y+1/2, -z'

loop_
_atom_site_label
_atom_site_type_symbol
_atom_site_fract_x
_atom_site_fract_y
_atom_site_fract_z
_atom_site_U_iso_or_equiv
_atom_site_adp_type
_atom_site_occupancy
_atom_site_site_symmetry_order
_atom_site_calc_flag
_atom_site_refinement_flags_posn
_atom_site_refinement_flags_adp
Se1 Se 0.38585(12) 0.51476(2) 0.22839(3) 0.01293(11) Uani 1 1 d . .
Se2 Se 0.01149(12) 0.49403(2) 0.56009(3) 0.01316(11) Uani 1 1 d . .
Se3 Se 0.69474(13) 0.49629(3) 0.89589(3) 0.02454(17) Uani 1 1 d . .
F1 F 1.2332(6) 0.29050(17) 0.1001(2) 0.0246(9) Uani 1 1 d . .
F2 F -0.6219(7) 0.72152(19) 0.0449(2) 0.0278(9) Uani 1 1 d . .
F3 F 0.8499(7) 0.28868(18) 0.3872(2) 0.0278(9) Uani 1 1 d . .
F4 F -0.9696(7) 0.72036(18) 0.4283(2) 0.0303(9) Uani 1 1 d . .
F5 F 1.5313(7) 0.2759(2) 0.7346(2) 0.0395(11) Uani 1 1 d . .
F6 F -0.2917(7) 0.70696(18) 0.7443(2) 0.0355(11) Uani 1 1 d . .
O1 O 0.6997(8) 0.5435(2) 0.3921(3) 0.0118(10) Uani 1 1 d D .
H1O H 0.723(7) 0.5584(17) 0.4389(11) 0.014 Uiso 1 1 d D U
O2 O 0.1811(9) 0.4931(2) 0.3842(3) 0.0159(10) Uani 1 1 d D .
H2O H 0.175(7) 0.489(2) 0.4333(9) 0.019 Uiso 1 1 d D U
O3 O 0.6622(9) 0.3999(2) 0.2364(3) 0.0192(11) Uani 1 1 d . .
O4 O 0.0862(9) 0.6238(3) 0.2065(3) 0.0206(11) Uani 1 1 d . .
O5 O 0.3601(7) 0.5223(2) 0.7173(3) 0.0222(11) Uani 1 1 d D .
H5O H 0.444(6) 0.541(2) 0.753(2) 0.027 Uiso 1 1 d D U
O6 O -0.1506(9) 0.4693(3) 0.7230(3) 0.0259(13) Uani 1 1 d D .
H6O H -0.176(6) 0.4680(15) 0.7701(10) 0.031 Uiso 1 1 d D U
O7 O 0.2974(9) 0.3844(2) 0.5474(3) 0.0225(12) Uani 1 1 d . .
O8 O -0.2603(9) 0.6092(2) 0.5590(3) 0.0169(10) Uani 1 1 d . .
O9 O 1.0331(9) 0.5138(3) 1.0546(3) 0.0226(12) Uani 1 1 d D .
H9O H 1.1436(17) 0.4999(13) 1.081(2) 0.027 Uiso 1 1 d D U
O10 O 0.5183(10) 0.4629(2) 1.0568(3) 0.0237(11) Uani 1 1 d D .
H10O H 0.557(8) 0.4348(14) 1.089(2) 0.028 Uiso 1 1 d D U
O11 O 0.9706(10) 0.3853(3) 0.8762(3) 0.0237(12) Uani 1 1 d . .
O12 O 0.4194(8) 0.6074(2) 0.8978(3) 0.0227(11) Uani 1 1 d . .
C1 C 0.5201(12) 0.4644(3) 0.3182(4) 0.0124(13) Uani 1 1 d . U
H1A H 0.4263 0.4313 0.3243 0.015 Uiso 1 1 calc R U
C2 C 0.5412(10) 0.5034(2) 0.3922(3) 0.0080(12) Uani 1 1 d . U
H2A H 0.5700 0.4788 0.4422 0.010 Uiso 1 1 calc R U
C3 C 0.3383(10) 0.5352(3) 0.3858(3) 0.0089(11) Uani 1 1 d . U
H3 H 0.3436 0.5630 0.4319 0.011 Uiso 1 1 calc R U
C4 C 0.3060(11) 0.5692(2) 0.3053(3) 0.0087(11) Uani 1 1 d . U
H4 H 0.3994 0.6038 0.3117 0.010 Uiso 1 1 calc R U
C5 C 0.7111(11) 0.4389(3) 0.3036(4) 0.0112(12) Uani 1 1 d . U
H5A H 0.8020 0.4705 0.2917 0.013 Uiso 1 1 calc R U
H5B H 0.7810 0.4172 0.3518 0.013 Uiso 1 1 calc R U
C6 C 0.8112(11) 0.3712(2) 0.2088(4) 0.0152(12) Uani 1 1 d . U
C7 C 0.7478(10) 0.3330(3) 0.1439(3) 0.0168(12) Uani 1 1 d . U
H7 H 0.6077 0.3259 0.1245 0.020 Uiso 1 1 calc R U
C8 C 0.8906(10) 0.3056(2) 0.1083(3) 0.0185(13) Uani 1 1 d . U
H8 H 0.8500 0.2797 0.0640 0.022 Uiso 1 1 calc R U
C9 C 1.0920(10) 0.3165(3) 0.1377(3) 0.0158(12) Uani 1 1 d . U
C10 C 1.1573(10) 0.3522(3) 0.2031(3) 0.0140(12) Uani 1 1 d . U
H10A H 1.2979 0.3578 0.2232 0.017 Uiso 1 1 calc R U
C11 C 1.0162(11) 0.3799(3) 0.2393(4) 0.0155(13) Uani 1 1 d . U
H11 H 1.0589 0.4047 0.2847 0.019 Uiso 1 1 calc R U
C12 C 0.0905(11) 0.5909(3) 0.2785(4) 0.0104(12) Uani 1 1 d . U
H12A H -0.0045 0.5573 0.2680 0.012 Uiso 1 1 calc R U
H12B H 0.0514 0.6161 0.3207 0.012 Uiso 1 1 calc R U
C13 C -0.0965(11) 0.6470(3) 0.1688(4) 0.0140(13) Uani 1 1 d . U
C14 C -0.0965(12) 0.6801(3) 0.0994(4) 0.0179(13) Uani 1 1 d . U
H14 H 0.0263 0.6852 0.0808 0.022 Uiso 1 1 calc R U
C15 C -0.2713(10) 0.7053(2) 0.0576(3) 0.0148(11) Uani 1 1 d . U
H15 H -0.2712 0.7276 0.0102 0.018 Uiso 1 1 calc R U
C16 C -0.4450(10) 0.6975(2) 0.0862(3) 0.0166(11) Uani 1 1 d . U
C17 C -0.4528(10) 0.6653(3) 0.1543(3) 0.0177(13) Uani 1 1 d . U
H17 H -0.5769 0.6606 0.1720 0.021 Uiso 1 1 calc R U
C18 C -0.2757(11) 0.6398(3) 0.1968(4) 0.0153(12) Uani 1 1 d . U
H18 H -0.2771 0.6178 0.2444 0.018 Uiso 1 1 calc R U
C19 C 0.1730(11) 0.4422(3) 0.6428(4) 0.0181(14) Uani 1 1 d . U
H19 H 0.0880 0.4076 0.6512 0.022 Uiso 1 1 calc R U
C20 C 0.2085(11) 0.4801(3) 0.7195(4) 0.0209(14) Uani 1 1 d . U
H20 H 0.2486 0.4545 0.7681 0.025 Uiso 1 1 calc R U
C21 C 0.0091(10) 0.5119(3) 0.7227(4) 0.0205(14) Uani 1 1 d . U
H21 H 0.0253 0.5380 0.7711 0.025 Uiso 1 1 calc DR U
C22 C -0.0359(11) 0.5476(3) 0.6462(3) 0.0142(12) Uani 1 1 d . U
H22 H 0.0613 0.5812 0.6508 0.017 Uiso 1 1 calc R U
C23 C 0.3616(11) 0.4202(3) 0.6183(4) 0.0179(13) Uani 1 1 d . U
H23A H 0.4448 0.4536 0.6061 0.022 Uiso 1 1 calc R U
H23B H 0.4432 0.3966 0.6621 0.022 Uiso 1 1 calc R U
C24 C 0.4436(11) 0.3606(3) 0.5116(3) 0.0162(12) Uani 1 1 d . U
C25 C 0.3727(10) 0.3294(3) 0.4400(3) 0.0182(12) Uani 1 1 d . U
H25 H 0.2314 0.3250 0.4203 0.022 Uiso 1 1 calc R U
C26 C 0.5090(11) 0.3053(3) 0.3986(3) 0.0222(13) Uani 1 1 d . U
H26 H 0.4636 0.2837 0.3503 0.027 Uiso 1 1 calc R U
C27 C 0.7137(10) 0.3131(2) 0.4289(3) 0.0165(11) Uani 1 1 d . U
C28 C 0.7876(10) 0.3433(3) 0.4983(4) 0.0172(12) Uani 1 1 d . U
H28 H 0.9292 0.3478 0.5172 0.021 Uiso 1 1 calc R U
C29 C 0.6484(10) 0.3675(3) 0.5407(4) 0.0155(13) Uani 1 1 d . U
H29 H 0.6950 0.3885 0.5894 0.019 Uiso 1 1 calc R U
C30 C -0.2542(10) 0.5717(3) 0.6281(4) 0.0169(13) Uani 1 1 d . U
H30A H -0.3537 0.5393 0.6156 0.020 Uiso 1 1 calc R U
H30B H -0.2831 0.5943 0.6745 0.020 Uiso 1 1 calc R U
C31 C -0.4448(10) 0.6383(2) 0.5334(3) 0.0129(11) Uani 1 1 d . U
C32 C -0.4466(10) 0.6751(3) 0.4679(3) 0.0177(13) Uani 1 1 d . U
H32 H -0.3262 0.6808 0.4478 0.021 Uiso 1 1 calc R U
C33 C -0.6221(10) 0.7034(2) 0.4320(3) 0.0196(13) Uani 1 1 d . U
H33 H -0.6248 0.7288 0.3872 0.024 Uiso 1 1 calc R U
C34 C -0.7955(10) 0.6938(3) 0.4633(4) 0.0181(12) Uani 1 1 d . U
C35 C -0.7950(10) 0.6593(3) 0.5297(3) 0.0184(12) Uani 1 1 d . U
H35 H -0.9144 0.6549 0.5509 0.022 Uiso 1 1 calc R U
C36 C -0.6155(10) 0.6307(3) 0.5658(4) 0.0132(12) Uani 1 1 d . U
H36 H -0.6114 0.6064 0.6118 0.016 Uiso 1 1 calc R U
C37 C 0.8435(11) 0.4385(3) 0.9748(4) 0.0172(13) Uani 1 1 d . U
H37 H 0.7522 0.4043 0.9781 0.021 Uiso 1 1 calc R U
C38 C 0.8768(11) 0.4710(3) 1.0538(4) 0.0193(13) Uani 1 1 d . U
H38 H 0.9145 0.4431 1.1000 0.023 Uiso 1 1 calc DR U
C39 C 0.6825(11) 0.5041(3) 1.0594(4) 0.0194(14) Uani 1 1 d . U
H39 H 0.7025 0.5278 1.1101 0.023 Uiso 1 1 calc R U
C40 C 0.6377(10) 0.5446(3) 0.9854(4) 0.0140(12) Uani 1 1 d . U
H40 H 0.7339 0.5785 0.9941 0.017 Uiso 1 1 calc R U
C41 C 1.0298(11) 0.4164(3) 0.9515(4) 0.0180(13) Uani 1 1 d . U
H41A H 1.1204 0.4496 0.9451 0.022 Uiso 1 1 calc R U
H41B H 1.1029 0.3896 0.9936 0.022 Uiso 1 1 calc R U
C42 C 1.1199(11) 0.3565(3) 0.8460(3) 0.0164(12) Uani 1 1 d . U
C43 C 1.0503(11) 0.3226(3) 0.7778(4) 0.0211(13) Uani 1 1 d . U
H43 H 0.9094 0.3185 0.7569 0.025 Uiso 1 1 calc R U
C44 C 1.1922(10) 0.2949(3) 0.7409(3) 0.0245(13) Uani 1 1 d . U
H44 H 1.1495 0.2709 0.6947 0.029 Uiso 1 1 calc R U
C45 C 1.3929(9) 0.3027(2) 0.7719(4) 0.0249(13) Uani 1 1 d . U
C46 C 1.4638(10) 0.3349(3) 0.8387(4) 0.0230(13) Uani 1 1 d . U
H46 H 1.6051 0.3386 0.8590 0.028 Uiso 1 1 calc R U
C47 C 1.3225(10) 0.3627(3) 0.8771(4) 0.0174(13) Uani 1 1 d . U
H47 H 1.3672 0.3855 0.9243 0.021 Uiso 1 1 calc R U
C48 C 0.4205(11) 0.5683(3) 0.9662(4) 0.0181(13) Uani 1 1 d . U
H48A H 0.3217 0.5359 0.9516 0.022 Uiso 1 1 calc R U
H48B H 0.3883 0.5901 1.0127 0.022 Uiso 1 1 calc R U
C49 C 0.2338(10) 0.6321(2) 0.8651(3) 0.0154(12) Uani 1 1 d . U
C50 C 0.2336(10) 0.6649(2) 0.7949(4) 0.0204(13) Uani 1 1 d . U
H50 H 0.3549 0.6693 0.7749 0.024 Uiso 1 1 calc R U
C51 C 0.0554(9) 0.6907(2) 0.7547(3) 0.0209(12) Uani 1 1 d . U
H51 H 0.0518 0.7133 0.7073 0.025 Uiso 1 1 calc R U
C52 C -0.1167(9) 0.6823(3) 0.7861(3) 0.0213(12) Uani 1 1 d . U
C53 C -0.1201(10) 0.6510(3) 0.8546(4) 0.0204(13) Uani 1 1 d . U
H53 H -0.2420 0.6470 0.8743 0.024 Uiso 1 1 calc R U
C54 C 0.0585(10) 0.6250(3) 0.8953(4) 0.0159(13) Uani 1 1 d . U
H54 H 0.0601 0.6028 0.9430 0.019 Uiso 1 1 calc R U

loop_
_atom_site_aniso_label
_atom_site_aniso_U_11
_atom_site_aniso_U_22
_atom_site_aniso_U_33
_atom_site_aniso_U_23
_atom_site_aniso_U_13
_atom_site_aniso_U_12
Se1 0.0124(3) 0.01875(19) 0.0070(2) -0.0020(2) 0.0003(3) 0.0028(3)
Se2 0.0142(3) 0.01717(18) 0.00794(19) 0.0022(3) 0.0019(3) 0.0049(4)
Se3 0.0211(3) 0.0428(3) 0.0081(2) -0.0027(3) -0.0009(3) 0.0137(4)
F1 0.0118(18) 0.0338(17) 0.0308(18) -0.0207(14) 0.0109(15) -0.0054(13)
F2 0.0225(19) 0.0338(19) 0.0243(17) 0.0140(14) -0.0017(14) 0.0118(15)
F3 0.0224(18) 0.0308(19) 0.0356(18) -0.0061(15) 0.0189(15) -0.0007(14)
F4 0.0203(19) 0.0306(17) 0.0374(19) 0.0045(16) -0.0003(17) 0.0075(15)
F5 0.037(2) 0.040(2) 0.051(2) -0.0117(17) 0.031(2) 0.0032(17)
F6 0.0204(19) 0.0291(17) 0.054(2) 0.0136(16) 0.0009(17) 0.0071(14)
O1 0.009(2) 0.013(2) 0.015(2) -0.0026(15) 0.0035(18) 0.0032(16)
O2 0.016(2) 0.0156(19) 0.0175(19) 0.0039(18) 0.0057(19) 0.0017(19)
O3 0.013(2) 0.018(2) 0.024(2) -0.0161(18) -0.0036(17) -0.0016(17)
O4 0.007(2) 0.035(3) 0.021(2) 0.018(2) 0.0055(18) 0.0038(19)
O5 0.015(2) 0.034(3) 0.0130(17) 0.0004(17) -0.0084(16) -0.004(2)
O6 0.027(3) 0.041(3) 0.0119(19) 0.0041(18) 0.011(2) 0.000(2)
O7 0.020(3) 0.020(2) 0.028(2) -0.0038(18) 0.007(2) 0.001(2)
O8 0.012(2) 0.015(2) 0.023(2) 0.0028(17) 0.0030(17) 0.0013(18)
O9 0.017(3) 0.034(3) 0.014(2) -0.0044(17) -0.0062(19) -0.001(2)
O10 0.031(3) 0.020(2) 0.024(2) 0.0051(17) 0.014(2) -0.008(2)
O11 0.017(3) 0.033(3) 0.022(2) -0.017(2) 0.0040(19) 0.004(2)
O12 0.004(2) 0.034(3) 0.031(2) 0.011(2) 0.0044(18) 0.0040(19)
C1 0.014(2) 0.0099(19) 0.013(2) 0.0002(16) 0.0033(16) -0.0013(16)
C2 0.011(2) 0.006(2) 0.0062(18) -0.0007(13) -0.0005(15) 0.0005(14)
C3 0.011(2) 0.0101(18) 0.0062(17) -0.0036(15) 0.0021(15) 0.0020(15)
C4 0.010(2) 0.0065(18) 0.0097(18) 0.0002(15) 0.0017(15) 0.0001(15)
C5 0.012(2) 0.0071(17) 0.014(2) -0.0038(15) 0.0019(16) -0.0009(15)
C6 0.017(2) 0.0124(17) 0.017(2) -0.0025(15) 0.0047(17) -0.0013(16)
C7 0.013(2) 0.016(2) 0.020(2) -0.0025(17) 0.0016(17) -0.0038(16)
C8 0.022(2) 0.016(2) 0.017(2) -0.0032(17) 0.0029(17) -0.0042(17)
C9 0.015(2) 0.016(2) 0.019(2) -0.0027(16) 0.0095(17) 0.0024(16)
C10 0.009(2) 0.0150(19) 0.017(2) -0.0020(16) 0.0005(15) -0.0031(15)
C11 0.020(2) 0.0134(19) 0.013(2) 0.0002(16) 0.0018(17) -0.0010(16)
C12 0.012(2) 0.0115(19) 0.0084(19) 0.0036(15) 0.0040(16) 0.0016(16)
C13 0.012(2) 0.0119(19) 0.017(2) -0.0001(16) 0.0021(17) 0.0014(15)
C14 0.018(2) 0.017(2) 0.019(2) 0.0058(17) 0.0059(18) -0.0026(17)
C15 0.020(2) 0.0120(17) 0.0118(18) 0.0052(14) 0.0026(16) -0.0003(15)
C16 0.018(2) 0.0124(18) 0.0156(19) 0.0037(15) -0.0048(16) 0.0037(16)
C17 0.016(2) 0.019(2) 0.019(2) -0.0006(17) 0.0042(17) 0.0018(16)
C18 0.016(2) 0.0139(19) 0.015(2) 0.0016(16) 0.0007(17) 0.0007(16)
C19 0.019(2) 0.021(2) 0.014(2) 0.0055(17) 0.0005(16) 0.0036(18)
C20 0.021(2) 0.029(3) 0.0118(19) 0.0055(17) 0.0016(16) 0.0043(18)
C21 0.021(2) 0.026(2) 0.0138(19) -0.0026(17) 0.0012(15) 0.0000(19)
C22 0.015(2) 0.016(2) 0.0112(18) -0.0031(16) 0.0024(15) 0.0042(17)
C23 0.016(2) 0.018(2) 0.020(2) 0.0038(17) 0.0035(17) 0.0013(18)
C24 0.018(2) 0.0142(19) 0.017(2) -0.0012(16) 0.0046(17) -0.0007(16)
C25 0.014(2) 0.019(2) 0.020(2) 0.0007(17) 0.0007(17) -0.0003(17)
C26 0.026(2) 0.020(2) 0.019(2) -0.0033(16) 0.0020(17) -0.0018(17)
C27 0.016(2) 0.0134(19) 0.022(2) 0.0000(16) 0.0070(16) 0.0013(16)
C28 0.015(2) 0.015(2) 0.022(2) -0.0024(17) 0.0046(17) -0.0011(16)
C29 0.015(2) 0.013(2) 0.018(2) -0.0006(16) 0.0028(16) 0.0007(17)
C30 0.016(2) 0.020(2) 0.015(2) -0.0030(16) 0.0011(16) 0.0017(18)
C31 0.0105(19) 0.0106(18) 0.0165(19) -0.0039(15) 0.0002(17) 0.0028(16)
C32 0.018(2) 0.0145(19) 0.021(2) 0.0013(16) 0.0064(17) -0.0005(16)
C33 0.020(2) 0.0158(19) 0.024(2) 0.0029(17) 0.0047(17) -0.0002(16)
C34 0.016(2) 0.016(2) 0.021(2) -0.0014(17) 0.0018(17) 0.0001(17)
C35 0.014(2) 0.020(2) 0.022(2) -0.0035(17) 0.0041(17) 0.0031(16)
C36 0.012(2) 0.0111(19) 0.016(2) -0.0019(16) 0.0035(16) -0.0006(16)
C37 0.017(2) 0.019(2) 0.016(2) -0.0042(17) 0.0033(16) 0.0020(18)
C38 0.024(2) 0.022(2) 0.0112(19) 0.0009(17) 0.0017(16) -0.0027(19)
C39 0.023(2) 0.022(2) 0.014(2) -0.0019(16) 0.0043(16) -0.0032(18)
C40 0.0104(19) 0.017(2) 0.015(2) -0.0023(16) 0.0016(15) -0.0007(17)
C41 0.017(2) 0.019(2) 0.018(2) 0.0009(17) 0.0033(17) -0.0012(18)
C42 0.018(2) 0.0139(19) 0.017(2) -0.0019(16) 0.0052(17) 0.0009(17)
C43 0.024(2) 0.019(2) 0.023(2) -0.0045(18) 0.0089(18) -0.0019(17)
C44 0.031(2) 0.019(2) 0.026(2) -0.0035(17) 0.0122(18) -0.0026(17)
C45 0.027(2) 0.020(2) 0.031(2) -0.0021(19) 0.014(2) 0.0038(17)
C46 0.018(2) 0.022(2) 0.031(2) 0.0001(18) 0.0081(18) 0.0016(17)
C47 0.019(2) 0.015(2) 0.019(2) -0.0027(17) 0.0067(17) -0.0014(17)
C48 0.017(2) 0.020(2) 0.018(2) 0.0022(17) 0.0038(16) 0.0010(17)
C49 0.0113(19) 0.0128(19) 0.020(2) -0.0011(16) -0.0011(16) 0.0021(16)
C50 0.017(2) 0.017(2) 0.028(2) -0.0006(17) 0.0059(17) 0.0002(16)
C51 0.022(2) 0.0156(19) 0.024(2) 0.0028(16) 0.0026(17) -0.0020(16)
C52 0.0171(19) 0.018(2) 0.027(2) -0.0008(18) 0.0002(18) 0.0006(16)
C53 0.015(2) 0.021(2) 0.026(2) -0.0002(17) 0.0039(17) 0.0009(17)
C54 0.015(2) 0.014(2) 0.018(2) 0.0018(16) 0.0005(16) -0.0003(17)

loop_
_atom_type_symbol
_atom_type_description
_atom_type_scat_dispersion_real
_atom_type_scat_dispersion_imag
_atom_type_scat_source
C C 0.0033 0.0016 'International Tables Vol C Tables 4.2.6.8 and 6.1.1.4'
H H 0.0000 0.0000 'International Tables Vol C Tables 4.2.6.8 and 6.1.1.4'
O O 0.0106 0.0060 'International Tables Vol C Tables 4.2.6.8 and 6.1.1.4'
F F 0.0171 0.0103 'International Tables Vol C Tables 4.2.6.8 and 6.1.1.4'
Se Se -0.0929 2.2259 'International Tables Vol C Tables 4.2.6.8 and 6.1.1.4'

loop_
_geom_angle_atom_site_label_1
_geom_angle_atom_site_label_2
_geom_angle_atom_site_label_3
_geom_angle
C4 Se1 C1 89.9(2)
C22 Se2 C19 89.5(2)
C40 Se3 C37 90.1(2)
C2 O1 H1O 105(3)
C3 O2 H2O 104(3)
C6 O3 C5 120.2(6)
C13 O4 C12 117.6(6)
C20 O5 H5O 135(3)
C21 O6 H6O 108.3(13)
C24 O7 C23 117.9(6)
C31 O8 C30 114.3(5)
C38 O9 H9O 108.6(14)
C39 O10 H10O 109(4)
C42 O11 C41 117.7(6)
C49 O12 C48 115.3(5)
C5 C1 C2 115.2(6)
C5 C1 Se1 112.3(4)
C2 C1 Se1 104.5(4)
C5 C1 H1A 108.2
C2 C1 H1A 108.2
Se1 C1 H1A 108.2
O1 C2 C1 108.9(5)
O1 C2 C3 111.2(4)
C1 C2 C3 106.3(5)
O1 C2 H2A 110.1
C1 C2 H2A 110.1
C3 C2 H2A 110.1
O2 C3 C2 109.5(4)
O2 C3 C4 110.2(5)
C2 C3 C4 105.4(5)
O2 C3 H3 110.5
C2 C3 H3 110.5
C4 C3 H3 110.5
C12 C4 C3 112.6(5)
C12 C4 Se1 112.5(4)
C3 C4 Se1 105.3(4)
C12 C4 H4 108.8
C3 C4 H4 108.8
Se1 C4 H4 108.8
O3 C5 C1 107.8(5)
O3 C5 H5A 110.1
C1 C5 H5A 110.1
O3 C5 H5B 110.1
C1 C5 H5B 110.1
H5A C5 H5B 108.5
O3 C6 C11 123.6(5)
O3 C6 C7 116.0(6)
C11 C6 C7 120.4(6)
C8 C7 C6 119.4(6)
C8 C7 H7 120.3
C6 C7 H7 120.3
C9 C8 C7 119.1(5)
C9 C8 H8 120.5
C7 C8 H8 120.5
C10 C9 C8 122.3(6)
C10 C9 F1 119.1(6)
C8 C9 F1 118.6(5)
C9 C10 C11 119.3(6)
C9 C10 H10A 120.4
C11 C10 H10A 120.4
C10 C11 C6 119.4(6)
C10 C11 H11 120.3
C6 C11 H11 120.3
O4 C12 C4 106.3(5)
O4 C12 H12A 110.5
C4 C12 H12A 110.5
O4 C12 H12B 110.5
C4 C12 H12B 110.5
H12A C12 H12B 108.7
O4 C13 C18 123.7(5)
O4 C13 C14 116.6(6)
C18 C13 C14 119.7(6)
C15 C14 C13 121.0(7)
C15 C14 H14 119.5
C13 C14 H14 119.5
C16 C15 C14 118.1(5)
C16 C15 H15 120.9
C14 C15 H15 120.9
C15 C16 F2 119.2(5)
C15 C16 C17 123.0(6)
F2 C16 C17 117.7(6)
C16 C17 C18 118.9(6)
C16 C17 H17 120.5
C18 C17 H17 120.5
C17 C18 C13 119.2(6)
C17 C18 H18 120.4
C13 C18 H18 120.4
C23 C19 C20 115.0(6)
C23 C19 Se2 112.3(4)
C20 C19 Se2 103.6(4)
C23 C19 H19 108.6
C20 C19 H19 108.6
Se2 C19 H19 108.6
O5 C20 C19 110.6(5)
O5 C20 C21 108.9(5)
C19 C20 C21 107.7(6)
O5 C20 H20 109.9
C19 C20 H20 109.9
C21 C20 H20 109.9
O6 C21 C22 109.8(5)
O6 C21 C20 110.0(5)
C22 C21 C20 104.5(6)
O6 C21 H21 110.8
C22 C21 H21 110.8
C20 C21 H21 110.8
C21 C22 C30 112.5(6)
C21 C22 Se2 105.5(4)
C30 C22 Se2 111.1(4)
C21 C22 H22 109.2
C30 C22 H22 109.2
Se2 C22 H22 109.2
O7 C23 C19 106.7(6)
O7 C23 H23A 110.4
C19 C23 H23A 110.4
O7 C23 H23B 110.4
C19 C23 H23B 110.4
H23A C23 H23B 108.6
O7 C24 C29 123.7(5)
O7 C24 C25 115.5(6)
C29 C24 C25 120.7(6)
C26 C25 C24 119.6(6)
C26 C25 H25 120.2
C24 C25 H25 120.2
C25 C26 C27 118.5(5)
C25 C26 H26 120.7
C27 C26 H26 120.7
C28 C27 F3 118.4(6)
C28 C27 C26 123.3(6)
F3 C27 C26 118.3(5)
C27 C28 C29 118.1(6)
C27 C28 H28 121.0
C29 C28 H28 121.0
C24 C29 C28 119.8(5)
C24 C29 H29 120.1
C28 C29 H29 120.1
O8 C30 C22 104.1(5)
O8 C30 H30A 110.9
C22 C30 H30A 110.9
O8 C30 H30B 110.9
C22 C30 H30B 110.9
H30A C30 H30B 109.0
C36 C31 C32 121.2(6)
C36 C31 O8 125.2(5)
C32 C31 O8 113.5(6)
C33 C32 C31 120.3(6)
C33 C32 H32 119.8
C31 C32 H32 119.8
C32 C33 C34 118.1(5)
C32 C33 H33 120.9
C34 C33 H33 120.9
F4 C34 C35 118.4(6)
F4 C34 C33 119.1(5)
C35 C34 C33 122.4(6)
C34 C35 C36 119.0(6)
C34 C35 H35 120.5
C36 C35 H35 120.5
C31 C36 C35 118.9(5)
C31 C36 H36 120.6
C35 C36 H36 120.6
C41 C37 C38 114.8(6)
C41 C37 Se3 112.8(5)
C38 C37 Se3 103.7(4)
C41 C37 H37 108.4
C38 C37 H37 108.4
Se3 C37 H37 108.4
O9 C38 C37 108.7(5)
O9 C38 C39 107.7(5)
C37 C38 C39 108.5(6)
O9 C38 H38 110.6
C37 C38 H38 110.6
C39 C38 H38 110.6
O10 C39 C38 109.9(5)
O10 C39 C40 109.8(5)
C38 C39 C40 106.0(6)
O10 C39 H39 110.3
C38 C39 H39 110.3
C40 C39 H39 110.3
C48 C40 C39 114.1(6)
C48 C40 Se3 110.9(4)
C39 C40 Se3 104.9(4)
C48 C40 H40 108.9
C39 C40 H40 108.9
Se3 C40 H40 108.9
O11 C41 C37 107.6(6)
O11 C41 H41A 110.2
C37 C41 H41A 110.2
O11 C41 H41B 110.2
C37 C41 H41B 110.2
H41A C41 H41B 108.5
C47 C42 O11 123.6(5)
C47 C42 C43 121.5(6)
O11 C42 C43 114.8(6)
C42 C43 C44 118.4(6)
C42 C43 H43 120.8
C44 C43 H43 120.8
C45 C44 C43 119.0(6)
C45 C44 H44 120.5
C43 C44 H44 120.5
C46 C45 C44 123.5(6)
C46 C45 F5 117.8(6)
C44 C45 F5 118.6(5)
C45 C46 C47 118.1(6)
C45 C46 H46 121.0
C47 C46 H46 121.0
C42 C47 C46 119.4(5)
C42 C47 H47 120.3
C46 C47 H47 120.3
O12 C48 C40 103.7(5)
O12 C48 H48A 111.0
C40 C48 H48A 111.0
O12 C48 H48B 111.0
C40 C48 H48B 111.0
H48A C48 H48B 109.0
O12 C49 C54 125.1(5)
O12 C49 C50 113.7(6)
C54 C49 C50 121.1(6)
C51 C50 C49 119.6(6)
C51 C50 H50 120.2
C49 C50 H50 120.2
C52 C51 C50 117.7(5)
C52 C51 H51 121.2
C50 C51 H51 121.2
C53 C52 F6 119.6(6)
C53 C52 C51 123.8(6)
F6 C52 C51 116.6(5)
C52 C53 C54 118.8(6)
C52 C53 H53 120.6
C54 C53 H53 120.6
C49 C54 C53 119.0(5)
C49 C54 H54 120.5
C53 C54 H54 120.5

loop_
_geom_bond_atom_site_label_1
_geom_bond_atom_site_label_2
_geom_bond_distance
Se1 C4 1.947(6)
Se1 C1 1.974(6)
Se2 C22 1.974(6)
Se2 C19 1.982(6)
Se3 C40 1.969(6)
Se3 C37 1.995(7)
F1 C9 1.378(7)
F2 C16 1.371(7)
F3 C27 1.381(7)
F4 C34 1.348(8)
F5 C45 1.370(7)
F6 C52 1.369(7)
O1 C2 1.406(8)
O1 H1O 0.848(7)
O2 C3 1.425(8)
O2 H2O 0.848(7)
O3 C6 1.356(9)
O3 C5 1.427(7)
O4 C13 1.374(9)
O4 C12 1.426(7)
O5 C20 1.409(8)
O5 H5O 0.851(7)
O6 C21 1.448(9)
O6 H6O 0.849(7)
O7 C24 1.368(9)
O7 C23 1.442(8)
O8 C31 1.399(8)
O8 C30 1.443(7)
O9 C38 1.432(9)
O9 H9O 0.849(7)
O10 C39 1.444(9)
O10 H10O 0.850(7)
O11 C42 1.381(9)
O11 C41 1.443(8)
O12 C49 1.383(8)
O12 C48 1.458(7)
C1 C5 1.478(10)
C1 C2 1.518(8)
C1 H1A 1.0000
C2 C3 1.532(9)
C2 H2A 1.0000
C3 C4 1.544(8)
C3 H3 1.0000
C4 C12 1.516(10)
C4 H4 1.0000
C5 H5A 0.9900
C5 H5B 0.9900
C6 C11 1.390(10)
C6 C7 1.400(8)
C7 C8 1.381(9)
C7 H7 0.9500
C8 C9 1.373(9)
C8 H8 0.9500
C9 C10 1.372(8)
C10 C11 1.382(10)
C10 H10A 0.9500
C11 H11 0.9500
C12 H12A 0.9900
C12 H12B 0.9900
C13 C18 1.393(10)
C13 C14 1.394(8)
C14 C15 1.373(10)
C14 H14 0.9500
C15 C16 1.365(9)
C15 H15 0.9500
C16 C17 1.374(8)
C17 C18 1.392(9)
C17 H17 0.9500
C18 H18 0.9500
C19 C23 1.500(10)
C19 C20 1.536(9)
C19 H19 1.0000
C20 C21 1.537(8)
C20 H20 1.0000
C21 C22 1.507(8)
C21 H21 1.0000
C22 C30 1.543(10)
C22 H22 1.0000
C23 H23A 0.9900
C23 H23B 0.9900
C24 C29 1.380(10)
C24 C25 1.403(8)
C25 C26 1.376(10)
C25 H25 0.9500
C26 C27 1.385(10)
C26 H26 0.9500
C27 C28 1.366(8)
C28 C29 1.402(9)
C28 H28 0.9500
C29 H29 0.9500
C30 H30A 0.9900
C30 H30B 0.9900
C31 C36 1.381(9)
C31 C32 1.385(7)
C32 C33 1.378(9)
C32 H32 0.9500
C33 C34 1.393(9)
C33 H33 0.9500
C34 C35 1.369(8)
C35 C36 1.403(9)
C35 H35 0.9500
C36 H36 0.9500
C37 C41 1.477(10)
C37 C38 1.506(8)
C37 H37 1.0000
C38 C39 1.529(9)
C38 H38 1.0000
C39 C40 1.535(8)
C39 H39 1.0000
C40 C48 1.533(10)
C40 H40 1.0000
C41 H41A 0.9900
C41 H41B 0.9900
C42 C47 1.370(10)
C42 C43 1.390(8)
C43 C44 1.394(9)
C43 H43 0.9500
C44 C45 1.362(9)
C44 H44 0.9500
C45 C46 1.351(8)
C46 C47 1.406(9)
C46 H46 0.9500
C47 H47 0.9500
C48 H48A 0.9900
C48 H48B 0.9900
C49 C54 1.387(9)
C49 C50 1.403(8)
C50 C51 1.388(8)
C50 H50 0.9500
C51 C52 1.382(9)
C51 H51 0.9500
C52 C53 1.365(9)
C53 C54 1.393(9)
C53 H53 0.9500
C54 H54 0.9500

loop_
_geom_hbond_atom_site_label_D
_geom_hbond_atom_site_label_H
_geom_hbond_atom_site_label_A
_geom_hbond_distance_DH
_geom_hbond_distance_HA
_geom_hbond_distance_DA
_geom_hbond_angle_DHA
_geom_hbond_site_symmetry_A
O1 H1O Se2 0.848(7) 2.92(4) 3.375(5) 115(3) 1_655
O1 H1O O8 0.848(7) 2.321(13) 3.160(7) 170(4) 1_655
O2 H2O Se2 0.848(7) 2.60(2) 3.396(5) 157(4) .
O5 H5O Se3 0.851(7) 2.85(4) 3.445(4) 129(4) .
O6 H6O Se3 0.849(7) 2.539(17) 3.354(5) 161(4) 1_455
O6 H6O O11 0.849(7) 2.65(4) 3.194(8) 123(4) 1_455
O9 H9O Se1 0.849(7) 2.72(3) 3.396(5) 137(4) 1_656
O10 H10O O3 0.850(7) 2.58(3) 3.327(7) 148(4) 1_556

loop_
_geom_torsion_atom_site_label_1
_geom_torsion_atom_site_label_2
_geom_torsion_atom_site_label_3
_geom_torsion_atom_site_label_4
_geom_torsion
C5 C1 C2 O1 48.0(7)
Se1 C1 C2 O1 -75.7(6)
C5 C1 C2 C3 168.0(5)
Se1 C1 C2 C3 44.3(5)
O1 C2 C3 O2 178.6(4)
C1 C2 C3 O2 60.2(6)
O1 C2 C3 C4 60.0(6)
C1 C2 C3 C4 -58.4(5)
O2 C3 C4 C12 47.5(6)
C2 C3 C4 C12 165.6(5)
O2 C3 C4 Se1 -75.4(5)
C2 C3 C4 Se1 42.6(5)
C6 O3 C5 C1 178.6(5)
C2 C1 C5 O3 175.2(5)
Se1 C1 C5 O3 -65.4(6)
C5 O3 C6 C11 -4.0(9)
C5 O3 C6 C7 178.7(5)
O3 C6 C7 C8 175.0(5)
C11 C6 C7 C8 -2.5(9)
C6 C7 C8 C9 0.3(8)
C7 C8 C9 C10 2.0(9)
C7 C8 C9 F1 -177.9(5)
C8 C9 C10 C11 -2.1(9)
F1 C9 C10 C11 177.9(5)
C9 C10 C11 C6 -0.2(9)
O3 C6 C11 C10 -174.9(6)
C7 C6 C11 C10 2.4(9)
C13 O4 C12 C4 178.1(5)
C3 C4 C12 O4 176.9(5)
Se1 C4 C12 O4 -64.3(6)
C12 O4 C13 C18 -0.3(9)
C12 O4 C13 C14 178.7(6)
O4 C13 C14 C15 -179.7(6)
C18 C13 C14 C15 -0.7(9)
C13 C14 C15 C16 0.4(9)
C14 C15 C16 F2 -179.1(5)
C14 C15 C16 C17 -0.4(9)
C15 C16 C17 C18 0.6(9)
F2 C16 C17 C18 179.2(5)
C16 C17 C18 C13 -0.7(9)
O4 C13 C18 C17 179.7(6)
C14 C13 C18 C17 0.8(9)
C23 C19 C20 O5 46.1(7)
Se2 C19 C20 O5 -76.8(6)
C23 C19 C20 C21 165.0(5)
Se2 C19 C20 C21 42.1(5)
O5 C20 C21 O6 178.5(4)
C19 C20 C21 O6 58.6(6)
O5 C20 C21 C22 60.7(6)
C19 C20 C21 C22 -59.3(5)
O6 C21 C22 C30 48.7(7)
C20 C21 C22 C30 166.7(5)
O6 C21 C22 Se2 -72.6(6)
C20 C21 C22 Se2 45.4(5)
C24 O7 C23 C19 177.9(5)
C20 C19 C23 O7 178.2(5)
Se2 C19 C23 O7 -63.6(6)
C23 O7 C24 C29 2.0(9)
C23 O7 C24 C25 -176.1(5)
O7 C24 C25 C26 178.3(6)
C29 C24 C25 C26 0.1(9)
C24 C25 C26 C27 -0.5(9)
C25 C26 C27 C28 0.4(9)
C25 C26 C27 F3 179.9(5)
F3 C27 C28 C29 -179.4(5)
C26 C27 C28 C29 0.1(9)
O7 C24 C29 C28 -177.6(6)
C25 C24 C29 C28 0.4(9)
C27 C28 C29 C24 -0.5(9)
C31 O8 C30 C22 -177.5(5)
C21 C22 C30 O8 173.9(5)
Se2 C22 C30 O8 -68.0(5)
C30 O8 C31 C36 -3.9(8)
C30 O8 C31 C32 178.8(5)
C36 C31 C32 C33 -2.2(9)
O8 C31 C32 C33 175.2(5)
C31 C32 C33 C34 -0.1(9)
C32 C33 C34 F4 -179.0(5)
C32 C33 C34 C35 2.5(9)
F4 C34 C35 C36 179.0(5)
C33 C34 C35 C36 -2.6(9)
C32 C31 C36 C35 2.2(9)
O8 C31 C36 C35 -174.9(5)
C34 C35 C36 C31 0.2(9)
C41 C37 C38 O9 49.0(7)
Se3 C37 C38 O9 -74.5(6)
C41 C37 C38 C39 165.8(5)
Se3 C37 C38 C39 42.3(6)
O9 C38 C39 O10 178.5(4)
C37 C38 C39 O10 61.1(7)
O9 C38 C39 C40 59.9(6)
C37 C38 C39 C40 -57.5(6)
O10 C39 C40 C48 44.7(7)
C38 C39 C40 C48 163.3(5)
O10 C39 C40 Se3 -76.9(6)
C38 C39 C40 Se3 41.8(5)
C42 O11 C41 C37 -174.8(6)
C38 C37 C41 O11 178.5(5)
Se3 C37 C41 O11 -63.0(6)
C41 O11 C42 C47 -9.6(9)
C41 O11 C42 C43 173.8(6)
C47 C42 C43 C44 -0.3(9)
O11 C42 C43 C44 176.3(6)
C42 C43 C44 C45 -1.1(9)
C43 C44 C45 C46 1.9(9)
C43 C44 C45 F5 -179.1(6)
C44 C45 C46 C47 -1.2(9)
F5 C45 C46 C47 179.8(5)
O11 C42 C47 C46 -175.4(6)
C43 C42 C47 C46 0.9(9)
C45 C46 C47 C42 -0.2(9)
C49 O12 C48 C40 176.2(5)
C39 C40 C48 O12 176.9(5)
Se3 C40 C48 O12 -65.0(5)
C48 O12 C49 C54 3.9(9)
C48 O12 C49 C50 -174.1(5)
O12 C49 C50 C51 178.2(5)
C54 C49 C50 C51 0.1(8)
C49 C50 C51 C52 -0.6(8)
C50 C51 C52 C53 1.1(8)
C50 C51 C52 F6 -178.4(5)
F6 C52 C53 C54 178.5(5)
C51 C52 C53 C54 -1.0(9)
O12 C49 C54 C53 -177.9(6)
C50 C49 C54 C53 0.0(9)
C52 C53 C54 C49 0.4(9)
